data_7159572
loop_
_publ_author_name
'He, Heng'
'Liu, Jian-Quan'
'Wang, Xiang-Shan'

_publ_section_title
;
 Synthesis of pyrimidine-fused skeletons through copper-catalyzed
 consecutive Sonogashira coupling and aminocyclization.
;
_journal_issue 39
_journal_name_full 'Organic &amp; biomolecular chemistry'
_journal_page_first 7886
_journal_page_last 7890
_journal_paper_doi 10.1039/d3ob01248d
_journal_volume 21
_journal_year 2023
_chemical_formula_sum 'C24 H22 N4 O2'
_chemical_formula_weight 398.45
_space_group_crystal_system triclinic
_space_group_IT_number 2
_space_group_name_Hall '-P 1'
_space_group_name_H-M_alt 'P -1'
_atom_sites_solution_hydrogens geom
_audit_creation_method SHELXL-2018/3
_audit_update_record
;
2023-04-03 deposited with the CCDC.	2023-09-18 downloaded from the CCDC.
;
_cell_angle_alpha 108.2800(10)
_cell_angle_beta 93.0630(10)
_cell_angle_gamma 108.3660(10)
_cell_formula_units_Z 2
_cell_length_a 8.8519(9)
_cell_length_b 9.9144(11)
_cell_length_c 12.8442(14)
_cell_measurement_reflns_used 3880
_cell_measurement_temperature 296(2)
_cell_measurement_theta_max 28.41
_cell_measurement_theta_min 2.72
_cell_volume 1001.21(19)
_computing_cell_refinement 'Bruker SAINT'
_computing_data_collection 'Bruker APEX2'
_computing_data_reduction 'Bruker SAINT'
_computing_molecular_graphics 'Bruker SHELXTL'
_computing_publication_material 'Bruker SHELXTL'
_computing_structure_refinement 'SHELXL-2018/3 (Sheldrick, 2018)'
_computing_structure_solution 'SHELXS-97 (Sheldrick 2008)'
_diffrn_ambient_temperature 296(2)
_diffrn_measured_fraction_theta_full 0.983
_diffrn_measured_fraction_theta_max 0.983
_diffrn_measurement_device_type 'Bruker APEX-II CCD'
_diffrn_measurement_method '\f and \w scans'
_diffrn_radiation_type MoK\a
_diffrn_radiation_wavelength 0.71073
_diffrn_reflns_av_R_equivalents 0.0183
_diffrn_reflns_av_unetI/netI 0.0239
_diffrn_reflns_Laue_measured_fraction_full 0.983
_diffrn_reflns_Laue_measured_fraction_max 0.983
_diffrn_reflns_limit_h_max 10
_diffrn_reflns_limit_h_min -10
_diffrn_reflns_limit_k_max 11
_diffrn_reflns_limit_k_min -11
_diffrn_reflns_limit_l_max 7
_diffrn_reflns_limit_l_min -15
_diffrn_reflns_number 5053
_diffrn_reflns_point_group_measured_fraction_full 0.983
_diffrn_reflns_point_group_measured_fraction_max 0.983
_diffrn_reflns_theta_full 25.018
_diffrn_reflns_theta_max 25.018
_diffrn_reflns_theta_min 2.309
_exptl_absorpt_coefficient_mu 0.087
_exptl_absorpt_correction_type none
_exptl_crystal_colour 'Pale yellow'
_exptl_crystal_density_diffrn 1.322
_exptl_crystal_description Block
_exptl_crystal_F_000 420
_exptl_crystal_size_max 0.142
_exptl_crystal_size_mid 0.123
_exptl_crystal_size_min 0.088
_refine_diff_density_max 0.305
_refine_diff_density_min -0.199
_refine_diff_density_rms 0.038
_refine_ls_extinction_coef 0.025(4)
_refine_ls_extinction_expression Fc^*^=kFc[1+0.001xFc^2^\l^3^/sin(2\q)]^-1/4^
_refine_ls_extinction_method 'SHELXL-2018/3 (Sheldrick 2018)'
_refine_ls_goodness_of_fit_ref 1.057
_refine_ls_hydrogen_treatment constr
_refine_ls_matrix_type full
_refine_ls_number_parameters 272
_refine_ls_number_reflns 3473
_refine_ls_number_restraints 0
_refine_ls_restrained_S_all 1.057
_refine_ls_R_factor_all 0.0474
_refine_ls_R_factor_gt 0.0415
_refine_ls_shift/su_max 0.000
_refine_ls_shift/su_mean 0.000
_refine_ls_structure_factor_coef Fsqd
_refine_ls_weighting_details 'w=1/[\s^2^(Fo^2^)+(0.0657P)^2^+0.2239P] where P=(Fo^2^+2Fc^2^)/3'
_refine_ls_weighting_scheme calc
_refine_ls_wR_factor_gt 0.1137
_refine_ls_wR_factor_ref 0.1201
_reflns_Friedel_coverage 0.000
_reflns_number_gt 3002
_reflns_number_total 3473
_reflns_threshold_expression 'I > 2\s(I)'
_cod_data_source_file d3ob01248d2.cif
_cod_data_source_block a
_cod_depositor_comments 'Adding full bibliography for 7159572--7159574.cif.'
_cod_database_code 7159572
_shelx_shelxl_version_number 2018/3
_shelx_space_group_comment
; 
The symmetry employed for this shelxl refinement is uniquely defined 
by the following loop, which should always be used as a source of 
symmetry information in preference to the above space-group names. 
They are only intended as comments. 
;

loop_
_space_group_symop_operation_xyz
'x, y, z'
'-x, -y, -z'

loop_
_atom_site_label
_atom_site_type_symbol
_atom_site_fract_x
_atom_site_fract_y
_atom_site_fract_z
_atom_site_U_iso_or_equiv
_atom_site_adp_type
_atom_site_occupancy
_atom_site_site_symmetry_order
_atom_site_calc_flag
_atom_site_refinement_flags_posn
_atom_site_refinement_flags_adp
_atom_site_refinement_flags_occupancy
_atom_site_disorder_assembly
_atom_site_disorder_group
C24 C 0.3350(3) 0.0922(2) -0.43766(17) 0.0759(6) Uani 1 1 d . . . . .
H24A H 0.301616 -0.013347 -0.482177 0.114 Uiso 1 1 calc R U . . .
H24B H 0.342036 0.150928 -0.485304 0.114 Uiso 1 1 calc R U . . .
H24C H 0.438816 0.123036 -0.393151 0.114 Uiso 1 1 calc R U . . .
C23 C 0.2136(2) 0.1175(2) -0.36283(15) 0.0624(5) Uani 1 1 d . . . . .
H23A H 0.205346 0.055775 -0.316426 0.075 Uiso 1 1 calc R U . . .
H23B H 0.108649 0.083643 -0.408500 0.075 Uiso 1 1 calc R U . . .
C22 C 0.2553(2) 0.2817(2) -0.28855(15) 0.0572(4) Uani 1 1 d . . . . .
H22A H 0.264678 0.343886 -0.334691 0.069 Uiso 1 1 calc R U . . .
H22B H 0.167898 0.290489 -0.247501 0.069 Uiso 1 1 calc R U . . .
N4 N 0.34598(14) 0.18933(14) -0.07862(10) 0.0431(3) Uani 1 1 d . . . . .
C13 C 0.74850(17) 0.31330(18) 0.23628(12) 0.0436(4) Uani 1 1 d . . . . .
H13A H 0.835061 0.372022 0.213229 0.052 Uiso 1 1 calc R U . . .
C15 C 0.6770(2) 0.3454(2) 0.42600(14) 0.0566(4) Uani 1 1 d . . . . .
H15A H 0.583727 0.360251 0.403542 0.068 Uiso 1 1 calc R U . . .
O2 O 1.00852(14) 0.25740(14) 0.30672(10) 0.0554(3) Uani 1 1 d . . . . .
C7 C 0.2006(2) -0.03320(19) 0.04536(15) 0.0524(4) Uani 1 1 d . . . . .
H7A H 0.125976 -0.055103 -0.016762 0.063 Uiso 1 1 calc R U . . .
N2 N 0.54037(16) 0.44752(16) -0.21515(11) 0.0483(3) Uani 1 1 d . . . . .
O1 O 0.82191(12) 0.45488(14) 0.07422(9) 0.0516(3) Uani 1 1 d . . . . .
C4 C 0.44240(17) 0.29595(17) -0.11767(12) 0.0406(3) Uani 1 1 d . . . . .
C5 C 0.41791(16) 0.18072(16) 0.00787(12) 0.0400(3) Uani 1 1 d . . . . .
N3 N 0.57797(14) 0.26904(14) 0.06304(10) 0.0392(3) Uani 1 1 d . . . . .
C12 C 0.61009(17) 0.23949(17) 0.16342(12) 0.0395(3) Uani 1 1 d . . . . .
C14 C 0.77635(18) 0.31019(17) 0.34907(12) 0.0436(4) Uani 1 1 d . . . . .
C11 C 0.46309(18) 0.11739(17) 0.16313(12) 0.0416(3) Uani 1 1 d . . . . .
C6 C 0.35003(17) 0.08219(17) 0.06956(12) 0.0419(3) Uani 1 1 d . . . . .
N1 N 0.65746(15) 0.47339(15) -0.13116(10) 0.0443(3) Uani 1 1 d . . . . .
C2 C 0.60191(17) 0.38444(17) -0.07035(12) 0.0394(3) Uani 1 1 d . . . . .
C1 C 0.68298(17) 0.37848(17) 0.02741(12) 0.0398(3) Uani 1 1 d . . . . .
C3 C 0.40940(19) 0.34067(18) -0.20786(12) 0.0452(4) Uani 1 1 d . . . . .
C16 C 0.7159(3) 0.3587(2) 0.53619(15) 0.0684(6) Uani 1 1 d . . . . .
H16A H 0.648149 0.380909 0.586743 0.082 Uiso 1 1 calc R U . . .
C17 C 0.8545(3) 0.3388(2) 0.56969(15) 0.0676(6) Uani 1 1 d . . . . .
H17A H 0.881102 0.349090 0.643501 0.081 Uiso 1 1 calc R U . . .
C20 C 1.1502(2) 0.2295(3) 0.3368(2) 0.0721(6) Uani 1 1 d . . . . .
H20A H 1.203190 0.208340 0.273437 0.108 Uiso 1 1 calc R U . . .
H20B H 1.221940 0.317343 0.395751 0.108 Uiso 1 1 calc R U . . .
H20C H 1.120866 0.144159 0.361355 0.108 Uiso 1 1 calc R U . . .
C19 C 0.91635(19) 0.28981(17) 0.38603(13) 0.0445(4) Uani 1 1 d . . . . .
C8 C 0.1666(2) -0.1142(2) 0.11644(15) 0.0587(5) Uani 1 1 d . . . . .
H8A H 0.066813 -0.190861 0.102881 0.070 Uiso 1 1 calc R U . . .
C9 C 0.2800(2) -0.08242(19) 0.20816(15) 0.0569(4) Uani 1 1 d . . . . .
H9A H 0.255604 -0.139821 0.254063 0.068 Uiso 1 1 calc R U . . .
C10 C 0.4281(2) 0.03254(18) 0.23245(14) 0.0492(4) Uani 1 1 d . . . . .
H10A H 0.502948 0.052808 0.294006 0.059 Uiso 1 1 calc R U . . .
C21 C 0.8182(2) 0.5833(2) -0.11783(15) 0.0546(4) Uani 1 1 d . . . . .
H21A H 0.820623 0.628778 -0.173875 0.082 Uiso 1 1 calc R U . . .
H21B H 0.844064 0.660430 -0.045514 0.082 Uiso 1 1 calc R U . . .
H21C H 0.895728 0.533007 -0.125316 0.082 Uiso 1 1 calc R U . . .
C18 C 0.9547(2) 0.30380(19) 0.49567(14) 0.0577(5) Uani 1 1 d . . . . .
H18A H 1.047958 0.289590 0.519160 0.069 Uiso 1 1 calc R U . . .

loop_
_atom_site_aniso_label
_atom_site_aniso_U_11
_atom_site_aniso_U_22
_atom_site_aniso_U_33
_atom_site_aniso_U_23
_atom_site_aniso_U_13
_atom_site_aniso_U_12
C24 0.0919(15) 0.0584(11) 0.0583(11) 0.0090(9) 0.0035(11) 0.0137(11)
C23 0.0604(11) 0.0555(10) 0.0570(10) 0.0221(8) -0.0147(8) 0.0031(8)
C22 0.0538(10) 0.0609(10) 0.0518(10) 0.0164(8) -0.0122(8) 0.0198(8)
N4 0.0371(7) 0.0466(7) 0.0408(7) 0.0095(5) -0.0025(5) 0.0154(6)
C13 0.0343(7) 0.0540(9) 0.0429(8) 0.0176(7) 0.0036(6) 0.0157(7)
C15 0.0489(9) 0.0564(10) 0.0520(10) 0.0116(8) 0.0112(7) 0.0086(8)
O2 0.0501(7) 0.0712(8) 0.0541(7) 0.0265(6) 0.0065(5) 0.0290(6)
C7 0.0434(9) 0.0504(9) 0.0544(9) 0.0108(7) 0.0010(7) 0.0133(7)
N2 0.0506(8) 0.0545(8) 0.0395(7) 0.0138(6) -0.0005(6) 0.0219(6)
O1 0.0322(6) 0.0690(7) 0.0484(6) 0.0231(5) -0.0011(5) 0.0096(5)
C4 0.0382(7) 0.0428(8) 0.0372(7) 0.0057(6) 0.0008(6) 0.0183(6)
C5 0.0328(7) 0.0425(8) 0.0394(8) 0.0061(6) 0.0011(6) 0.0151(6)
N3 0.0329(6) 0.0461(7) 0.0367(6) 0.0112(5) 0.0011(5) 0.0154(5)
C12 0.0364(7) 0.0457(8) 0.0373(7) 0.0114(6) 0.0040(6) 0.0190(6)
C14 0.0395(8) 0.0429(8) 0.0391(8) 0.0114(6) 0.0004(6) 0.0060(6)
C11 0.0409(8) 0.0422(8) 0.0414(8) 0.0094(6) 0.0058(6) 0.0195(6)
C6 0.0374(8) 0.0416(8) 0.0437(8) 0.0085(6) 0.0039(6) 0.0167(6)
N1 0.0407(7) 0.0526(7) 0.0382(7) 0.0136(6) 0.0025(5) 0.0175(6)
C2 0.0374(7) 0.0439(8) 0.0364(7) 0.0091(6) 0.0038(6) 0.0188(6)
C1 0.0339(7) 0.0478(8) 0.0369(7) 0.0108(6) 0.0053(6) 0.0173(6)
C3 0.0446(8) 0.0472(8) 0.0402(8) 0.0087(6) -0.0034(6) 0.0196(7)
C16 0.0782(13) 0.0543(10) 0.0482(10) 0.0074(8) 0.0227(9) -0.0008(9)
C17 0.0898(15) 0.0537(10) 0.0390(9) 0.0175(8) -0.0015(9) -0.0007(10)
C20 0.0615(11) 0.0793(14) 0.0907(14) 0.0369(12) 0.0059(10) 0.0385(10)
C19 0.0454(8) 0.0385(8) 0.0426(8) 0.0157(6) -0.0031(6) 0.0057(6)
C8 0.0511(10) 0.0479(9) 0.0633(11) 0.0135(8) 0.0060(8) 0.0055(8)
C9 0.0625(11) 0.0462(9) 0.0605(10) 0.0198(8) 0.0115(8) 0.0155(8)
C10 0.0517(9) 0.0475(9) 0.0486(9) 0.0157(7) 0.0043(7) 0.0194(7)
C21 0.0441(9) 0.0661(11) 0.0545(10) 0.0255(8) 0.0093(7) 0.0160(8)
C18 0.0655(11) 0.0517(10) 0.0475(9) 0.0224(8) -0.0089(8) 0.0070(8)

loop_
_atom_type_symbol
_atom_type_description
_atom_type_scat_dispersion_real
_atom_type_scat_dispersion_imag
_atom_type_scat_source
C C 0.0033 0.0016 'International Tables Vol C Tables 4.2.6.8 and 6.1.1.4'
H H 0.0000 0.0000 'International Tables Vol C Tables 4.2.6.8 and 6.1.1.4'
N N 0.0061 0.0033 'International Tables Vol C Tables 4.2.6.8 and 6.1.1.4'
O O 0.0106 0.0060 'International Tables Vol C Tables 4.2.6.8 and 6.1.1.4'

loop_
_geom_angle_atom_site_label_1
_geom_angle_atom_site_label_2
_geom_angle_atom_site_label_3
_geom_angle
_geom_angle_site_symmetry_1
_geom_angle_site_symmetry_3
_geom_angle_publ_flag
C23 C24 H24A 109.5 . . ?
C23 C24 H24B 109.5 . . ?
H24A C24 H24B 109.5 . . ?
C23 C24 H24C 109.5 . . ?
H24A C24 H24C 109.5 . . ?
H24B C24 H24C 109.5 . . ?
C24 C23 C22 113.72(16) . . ?
C24 C23 H23A 108.8 . . ?
C22 C23 H23A 108.8 . . ?
C24 C23 H23B 108.8 . . ?
C22 C23 H23B 108.8 . . ?
H23A C23 H23B 107.7 . . ?
C3 C22 C23 112.84(14) . . ?
C3 C22 H22A 109.0 . . ?
C23 C22 H22A 109.0 . . ?
C3 C22 H22B 109.0 . . ?
C23 C22 H22B 109.0 . . ?
H22A C22 H22B 107.8 . . ?
C5 N4 C4 113.43(12) . . ?
C12 C13 C14 126.12(14) . . ?
C12 C13 H13A 116.9 . . ?
C14 C13 H13A 116.9 . . ?
C14 C15 C16 120.77(18) . . ?
C14 C15 H15A 119.6 . . ?
C16 C15 H15A 119.6 . . ?
C19 O2 C20 118.24(14) . . ?
C8 C7 C6 117.93(16) . . ?
C8 C7 H7A 121.0 . . ?
C6 C7 H7A 121.0 . . ?
C3 N2 N1 106.71(13) . . ?
N4 C4 C2 123.87(13) . . ?
N4 C4 C3 130.95(13) . . ?
C2 C4 C3 105.18(14) . . ?
N4 C5 N3 126.41(14) . . ?
N4 C5 C6 127.12(13) . . ?
N3 C5 C6 106.45(12) . . ?
C1 N3 C5 123.17(12) . . ?
C1 N3 C12 126.10(12) . . ?
C5 N3 C12 110.53(12) . . ?
C13 C12 N3 123.97(14) . . ?
C13 C12 C11 131.08(14) . . ?
N3 C12 C11 104.95(12) . . ?
C15 C14 C19 118.02(15) . . ?
C15 C14 C13 121.68(15) . . ?
C19 C14 C13 119.83(14) . . ?
C10 C11 C6 119.52(14) . . ?
C10 C11 C12 131.49(14) . . ?
C6 C11 C12 108.83(13) . . ?
C7 C6 C11 121.75(15) . . ?
C7 C6 C5 129.22(14) . . ?
C11 C6 C5 109.01(13) . . ?
C2 N1 N2 110.90(12) . . ?
C2 N1 C21 128.90(13) . . ?
N2 N1 C21 120.19(13) . . ?
N1 C2 C4 107.19(13) . . ?
N1 C2 C1 129.37(13) . . ?
C4 C2 C1 123.42(14) . . ?
O1 C1 N3 123.65(13) . . ?
O1 C1 C2 126.68(14) . . ?
N3 C1 C2 109.67(12) . . ?
N2 C3 C4 110.01(13) . . ?
N2 C3 C22 121.77(15) . . ?
C4 C3 C22 128.21(15) . . ?
C17 C16 C15 119.64(18) . . ?
C17 C16 H16A 120.2 . . ?
C15 C16 H16A 120.2 . . ?
C16 C17 C18 120.90(16) . . ?
C16 C17 H17A 119.6 . . ?
C18 C17 H17A 119.6 . . ?
O2 C20 H20A 109.5 . . ?
O2 C20 H20B 109.5 . . ?
H20A C20 H20B 109.5 . . ?
O2 C20 H20C 109.5 . . ?
H20A C20 H20C 109.5 . . ?
H20B C20 H20C 109.5 . . ?
O2 C19 C18 124.21(15) . . ?
O2 C19 C14 114.82(13) . . ?
C18 C19 C14 120.97(16) . . ?
C7 C8 C9 120.66(16) . . ?
C7 C8 H8A 119.7 . . ?
C9 C8 H8A 119.7 . . ?
C10 C9 C8 121.41(17) . . ?
C10 C9 H9A 119.3 . . ?
C8 C9 H9A 119.3 . . ?
C9 C10 C11 118.70(16) . . ?
C9 C10 H10A 120.6 . . ?
C11 C10 H10A 120.6 . . ?
N1 C21 H21A 109.5 . . ?
N1 C21 H21B 109.5 . . ?
H21A C21 H21B 109.5 . . ?
N1 C21 H21C 109.5 . . ?
H21A C21 H21C 109.5 . . ?
H21B C21 H21C 109.5 . . ?
C17 C18 C19 119.69(18) . . ?
C17 C18 H18A 120.2 . . ?
C19 C18 H18A 120.2 . . ?

loop_
_geom_bond_atom_site_label_1
_geom_bond_atom_site_label_2
_geom_bond_distance
_geom_bond_site_symmetry_2
_geom_bond_publ_flag
C24 C23 1.507(3) . ?
C24 H24A 0.9600 . ?
C24 H24B 0.9600 . ?
C24 H24C 0.9600 . ?
C23 C22 1.518(3) . ?
C23 H23A 0.9700 . ?
C23 H23B 0.9700 . ?
C22 C3 1.498(2) . ?
C22 H22A 0.9700 . ?
C22 H22B 0.9700 . ?
N4 C5 1.2904(19) . ?
N4 C4 1.381(2) . ?
C13 C12 1.340(2) . ?
C13 C14 1.468(2) . ?
C13 H13A 0.9300 . ?
C15 C14 1.393(2) . ?
C15 C16 1.393(3) . ?
C15 H15A 0.9300 . ?
O2 C19 1.362(2) . ?
O2 C20 1.425(2) . ?
C7 C8 1.381(3) . ?
C7 C6 1.391(2) . ?
C7 H7A 0.9300 . ?
N2 C3 1.332(2) . ?
N2 N1 1.3576(18) . ?
O1 C1 1.2231(18) . ?
C4 C2 1.388(2) . ?
C4 C3 1.411(2) . ?
C5 N3 1.4135(18) . ?
C5 C6 1.452(2) . ?
N3 C1 1.404(2) . ?
N3 C12 1.4420(19) . ?
C12 C11 1.471(2) . ?
C14 C19 1.399(2) . ?
C11 C10 1.390(2) . ?
C11 C6 1.399(2) . ?
N1 C2 1.353(2) . ?
N1 C21 1.456(2) . ?
C2 C1 1.439(2) . ?
C16 C17 1.371(3) . ?
C16 H16A 0.9300 . ?
C17 C18 1.374(3) . ?
C17 H17A 0.9300 . ?
C20 H20A 0.9600 . ?
C20 H20B 0.9600 . ?
C20 H20C 0.9600 . ?
C19 C18 1.384(2) . ?
C8 C9 1.392(3) . ?
C8 H8A 0.9300 . ?
C9 C10 1.381(2) . ?
C9 H9A 0.9300 . ?
C10 H10A 0.9300 . ?
C21 H21A 0.9600 . ?
C21 H21B 0.9600 . ?
C21 H21C 0.9600 . ?
C18 H18A 0.9300 . ?

loop_
_geom_hbond_atom_site_label_D
_geom_hbond_atom_site_label_H
_geom_hbond_atom_site_label_A
_geom_hbond_distance_DH
_geom_hbond_distance_HA
_geom_hbond_distance_DA
_geom_hbond_angle_DHA
_geom_hbond_site_symmetry_A
_geom_hbond_publ_flag
C21 H21C O1 0.96 2.51 3.363(2) 148.7 2_765 yes
C21 H21A O2 0.96 2.62 3.466(2) 146.7 2_765 yes
C13 H13A O1 0.93 2.20 2.8509(19) 126.4 . yes
C21 H21C O1 0.96 2.51 3.363(2) 148.7 2_765 yes
C21 H21A O2 0.96 2.62 3.466(2) 146.7 2_765 yes
C13 H13A O1 0.93 2.20 2.8509(19) 126.4 . yes
C13 H13A O1 0.93 2.20 2.8509(19) 126.4 . yes
C21 H21A O2 0.96 2.62 3.466(2) 146.7 2_765 yes
C21 H21C O1 0.96 2.51 3.363(2) 148.7 2_765 yes
C13 H13A O1 0.93 2.20 2.8509(19) 126.4 . yes
C21 H21A O2 0.96 2.62 3.466(2) 146.7 2_765 yes
C21 H21C O1 0.96 2.51 3.363(2) 148.7 2_765 yes

loop_
_geom_torsion_atom_site_label_1
_geom_torsion_atom_site_label_2
_geom_torsion_atom_site_label_3
_geom_torsion_atom_site_label_4
_geom_torsion
_geom_torsion_site_symmetry_1
_geom_torsion_site_symmetry_2
_geom_torsion_site_symmetry_3
_geom_torsion_site_symmetry_4
_geom_torsion_publ_flag
C24 C23 C22 C3 -63.3(2) . . . . ?
C5 N4 C4 C2 0.9(2) . . . . ?
C5 N4 C4 C3 -179.17(15) . . . . ?
C4 N4 C5 N3 1.0(2) . . . . ?
C4 N4 C5 C6 179.12(13) . . . . ?
N4 C5 N3 C1 -1.6(2) . . . . ?
C6 C5 N3 C1 179.98(12) . . . . ?
N4 C5 N3 C12 173.51(13) . . . . ?
C6 C5 N3 C12 -4.95(15) . . . . ?
C14 C13 C12 N3 167.01(14) . . . . ?
C14 C13 C12 C11 -13.2(3) . . . . ?
C1 N3 C12 C13 -1.0(2) . . . . ?
C5 N3 C12 C13 -175.84(13) . . . . ?
C1 N3 C12 C11 179.22(12) . . . . ?
C5 N3 C12 C11 4.33(15) . . . . ?
C16 C15 C14 C19 -0.5(2) . . . . ?
C16 C15 C14 C13 -172.64(15) . . . . ?
C12 C13 C14 C15 -53.8(2) . . . . ?
C12 C13 C14 C19 134.13(16) . . . . ?
C13 C12 C11 C10 -6.5(3) . . . . ?
N3 C12 C11 C10 173.29(15) . . . . ?
C13 C12 C11 C6 178.20(15) . . . . ?
N3 C12 C11 C6 -1.99(15) . . . . ?
C8 C7 C6 C11 -0.5(2) . . . . ?
C8 C7 C6 C5 177.99(15) . . . . ?
C10 C11 C6 C7 1.9(2) . . . . ?
C12 C11 C6 C7 177.83(13) . . . . ?
C10 C11 C6 C5 -176.90(13) . . . . ?
C12 C11 C6 C5 -0.96(16) . . . . ?
N4 C5 C6 C7 6.5(3) . . . . ?
N3 C5 C6 C7 -175.07(14) . . . . ?
N4 C5 C6 C11 -174.84(14) . . . . ?
N3 C5 C6 C11 3.60(16) . . . . ?
C3 N2 N1 C2 -0.25(17) . . . . ?
C3 N2 N1 C21 178.72(13) . . . . ?
N2 N1 C2 C4 0.64(17) . . . . ?
C21 N1 C2 C4 -178.22(14) . . . . ?
N2 N1 C2 C1 -177.77(14) . . . . ?
C21 N1 C2 C1 3.4(3) . . . . ?
N4 C4 C2 N1 179.23(12) . . . . ?
C3 C4 C2 N1 -0.74(16) . . . . ?
N4 C4 C2 C1 -2.2(2) . . . . ?
C3 C4 C2 C1 177.78(13) . . . . ?
C5 N3 C1 O1 -179.60(13) . . . . ?
C12 N3 C1 O1 6.1(2) . . . . ?
C5 N3 C1 C2 0.19(18) . . . . ?
C12 N3 C1 C2 -174.10(12) . . . . ?
N1 C2 C1 O1 -0.5(3) . . . . ?
C4 C2 C1 O1 -178.68(14) . . . . ?
N1 C2 C1 N3 179.71(13) . . . . ?
C4 C2 C1 N3 1.54(19) . . . . ?
N1 N2 C3 C4 -0.24(17) . . . . ?
N1 N2 C3 C22 -179.40(14) . . . . ?
N4 C4 C3 N2 -179.36(14) . . . . ?
C2 C4 C3 N2 0.61(17) . . . . ?
N4 C4 C3 C22 -0.3(3) . . . . ?
C2 C4 C3 C22 179.71(15) . . . . ?
C23 C22 C3 N2 112.45(18) . . . . ?
C23 C22 C3 C4 -66.5(2) . . . . ?
C14 C15 C16 C17 0.8(3) . . . . ?
C15 C16 C17 C18 -0.9(3) . . . . ?
C20 O2 C19 C18 2.8(2) . . . . ?
C20 O2 C19 C14 -177.74(15) . . . . ?
C15 C14 C19 O2 -179.27(13) . . . . ?
C13 C14 C19 O2 -7.0(2) . . . . ?
C15 C14 C19 C18 0.2(2) . . . . ?
C13 C14 C19 C18 172.49(14) . . . . ?
C6 C7 C8 C9 -1.1(3) . . . . ?
C7 C8 C9 C10 1.4(3) . . . . ?
C8 C9 C10 C11 0.0(3) . . . . ?
C6 C11 C10 C9 -1.6(2) . . . . ?
C12 C11 C10 C9 -176.43(15) . . . . ?
C16 C17 C18 C19 0.6(3) . . . . ?
O2 C19 C18 C17 179.15(15) . . . . ?
C14 C19 C18 C17 -0.2(2) . . . . ?
